data_4515986
loop_
_publ_author_name
'Wellala, Nadeesha P. N.'
'Luebking, John D.'
'Krause, Jeanette A.'
'Guan, Hairong'

_publ_section_title
;
 Roles of Hydrogen Bonding in Proton Transfer to
 \k<sup>P</sup>,\k<sup>N</sup>,\k<sup>P</sup>-N(CH<sub>2</sub>CH<sub>2</sub>P
 <i> <sup>i</sup> </i> Pr<sub>2</sub>)<sub>2</sub>-Ligated Nickel Pincer
 Complexes.
;
_journal_issue 5
_journal_name_full 'ACS omega'
_journal_page_first 4986
_journal_page_last 5001
_journal_paper_doi 10.1021/acsomega.8b00777
_journal_volume 3
_journal_year 2018
_chemical_formula_moiety 'C17 H40 N P2 Ni, Cl'
_chemical_formula_sum 'C17 H40 Cl N Ni P2'
_chemical_formula_weight 414.60
_space_group_crystal_system monoclinic
_space_group_IT_number 14
_space_group_name_Hall '-P 2yn'
_space_group_name_H-M_alt 'P 1 21/n 1'
_atom_sites_solution_hydrogens mixed
_atom_sites_solution_primary direct
_atom_sites_solution_secondary difmap
_audit_creation_method SHELXL-2014/7
_cell_angle_alpha 90
_cell_angle_beta 99.276(2)
_cell_angle_gamma 90
_cell_formula_units_Z 4
_cell_length_a 12.6037(7)
_cell_length_b 8.7388(6)
_cell_length_c 19.9677(12)
_cell_measurement_reflns_used 9965
_cell_measurement_temperature 150(2)
_cell_measurement_theta_max 28.20
_cell_measurement_theta_min 2.55
_cell_volume 2170.5(2)
_computing_cell_refinement 'Bruker SAINT v8.38A (Bruker, 2016)'
_computing_data_collection 'Bruker APEX3 v2017.3.0 (Bruker, 2017)'
_computing_data_reduction 'Bruker SAINT v8.38A (Bruker, 2016)'
_computing_molecular_graphics 'Bruker SHELXTL v6.14'
_computing_publication_material 'Bruker SHELXTL v6.14'
_computing_structure_refinement 'SHELXL-2014 (Sheldrick, 2014)'
_computing_structure_solution 'Bruker SHELXTL v6.14'
_diffrn_ambient_temperature 150(2)
_diffrn_measured_fraction_theta_full 0.999
_diffrn_measured_fraction_theta_max 0.998
_diffrn_measurement_device_type 'Bruker D8 Venture Photon-II'
_diffrn_measurement_method '\w-\f scans'
_diffrn_radiation_monochromator 'multilayer mirror'
_diffrn_radiation_type MoK\a
_diffrn_radiation_wavelength 0.71073
_diffrn_reflns_av_R_equivalents 0.0463
_diffrn_reflns_av_unetI/netI 0.0228
_diffrn_reflns_Laue_measured_fraction_full 0.999
_diffrn_reflns_Laue_measured_fraction_max 0.998
_diffrn_reflns_limit_h_max 16
_diffrn_reflns_limit_h_min -16
_diffrn_reflns_limit_k_max 11
_diffrn_reflns_limit_k_min -11
_diffrn_reflns_limit_l_max 26
_diffrn_reflns_limit_l_min -26
_diffrn_reflns_number 61582
_diffrn_reflns_point_group_measured_fraction_full 0.999
_diffrn_reflns_point_group_measured_fraction_max 0.998
_diffrn_reflns_theta_full 25.242
_diffrn_reflns_theta_max 28.301
_diffrn_reflns_theta_min 2.550
_diffrn_source 'Incoatec Mo-microfocus 3.0'
_exptl_absorpt_coefficient_mu 1.163
_exptl_absorpt_correction_T_max 0.862
_exptl_absorpt_correction_T_min 0.815
_exptl_absorpt_correction_type multi-scan
_exptl_absorpt_process_details 'SADABS 2016/2 (L.Krause, et al. J. Appl. Cryst. (2015), 48, 3-10'
_exptl_crystal_colour 'pale yellow'
_exptl_crystal_density_diffrn 1.269
_exptl_crystal_description blade
_exptl_crystal_F_000 896
_exptl_crystal_size_max 0.130
_exptl_crystal_size_mid 0.025
_exptl_crystal_size_min 0.020
_refine_diff_density_max 0.413
_refine_diff_density_min -0.400
_refine_diff_density_rms 0.103
_refine_ls_extinction_method none
_refine_ls_goodness_of_fit_ref 1.068
_refine_ls_hydrogen_treatment mixed
_refine_ls_matrix_type full
_refine_ls_number_parameters 211
_refine_ls_number_reflns 5396
_refine_ls_number_restraints 0
_refine_ls_restrained_S_all 1.068
_refine_ls_R_factor_all 0.0362
_refine_ls_R_factor_gt 0.0267
_refine_ls_shift/su_max 0.001
_refine_ls_shift/su_mean 0.000
_refine_ls_structure_factor_coef Fsqd
_refine_ls_weighting_details 'w=1/[\s^2^(Fo^2^)+(0.0261P)^2^+1.1347P] where P=(Fo^2^+2Fc^2^)/3'
_refine_ls_weighting_scheme calc
_refine_ls_wR_factor_gt 0.0617
_refine_ls_wR_factor_ref 0.0660
_reflns_Friedel_coverage 0.000
_reflns_number_gt 4650
_reflns_number_total 5396
_reflns_threshold_expression 'I > 2\s(I)'
_cod_data_source_file ao8b00777_si_002.cif
_cod_data_source_block '[3H]Cl'
_cod_original_sg_symbol_H-M 'P 21/n'
_cod_database_code 4515986
_shelx_shelxl_version_number 2014/7
_shelx_space_group_comment
;
The symmetry employed for this shelxl refinement is uniquely defined
by the following loop, which should always be used as a source of
symmetry information in preference to the above space-group names.
They are only intended as comments.
;
_shelx_estimated_absorpt_t_min 0.864
_shelx_estimated_absorpt_t_max 0.977

loop_
_space_group_symop_operation_xyz
'x, y, z'
'-x+1/2, y+1/2, -z+1/2'
'-x, -y, -z'
'x-1/2, -y-1/2, z-1/2'

loop_
_atom_site_label
_atom_site_type_symbol
_atom_site_fract_x
_atom_site_fract_y
_atom_site_fract_z
_atom_site_U_iso_or_equiv
_atom_site_adp_type
_atom_site_occupancy
_atom_site_site_symmetry_order
_atom_site_calc_flag
_atom_site_refinement_flags_posn
_atom_site_refinement_flags_adp
Ni Ni 0.55239(2) 0.64774(2) 0.29602(2) 0.01810(6) Uani 1 1 d . .
P1 P 0.61694(3) 0.71769(5) 0.39939(2) 0.01860(9) Uani 1 1 d . .
P2 P 0.46908(3) 0.57609(5) 0.19708(2) 0.01765(8) Uani 1 1 d . .
N1 N 0.40999(10) 0.63632(17) 0.32663(7) 0.0219(3) Uani 1 1 d . .
H1 H 0.4080(15) 0.538(2) 0.3413(9) 0.026 Uiso 1 1 d . U
C1 C 0.49683(13) 0.7097(2) 0.44033(8) 0.0258(3) Uani 1 1 d . .
H1A H 0.4925 0.6092 0.4626 0.031 Uiso 1 1 calc R U
H1B H 0.5002 0.7906 0.4753 0.031 Uiso 1 1 calc R U
C2 C 0.39879(13) 0.7332(2) 0.38624(9) 0.0289(4) Uani 1 1 d . .
H2A H 0.3329 0.7046 0.4043 0.035 Uiso 1 1 calc R U
H2B H 0.3930 0.8423 0.3726 0.035 Uiso 1 1 calc R U
C3 C 0.31600(12) 0.6540(2) 0.27219(8) 0.0260(3) Uani 1 1 d . .
H3A H 0.3093 0.7622 0.2574 0.031 Uiso 1 1 calc R U
H3B H 0.2495 0.6249 0.2895 0.031 Uiso 1 1 calc R U
C4 C 0.33034(12) 0.55263(19) 0.21245(8) 0.0231(3) Uani 1 1 d . .
H4A H 0.2791 0.5830 0.1717 0.028 Uiso 1 1 calc R U
H4B H 0.3167 0.4444 0.2229 0.028 Uiso 1 1 calc R U
C5 C 0.66984(14) 0.91417(19) 0.40890(8) 0.0264(3) Uani 1 1 d . .
H5A H 0.7408 0.9135 0.3926 0.032 Uiso 1 1 calc R U
C6 C 0.69066(17) 0.9713(2) 0.48238(9) 0.0362(4) Uani 1 1 d . .
H6A H 0.7285 1.0695 0.4845 0.054 Uiso 1 1 calc R U
H6B H 0.7348 0.8964 0.5109 0.054 Uiso 1 1 calc R U
H6C H 0.6220 0.9844 0.4987 0.054 Uiso 1 1 calc R U
C7 C 0.5975(2) 1.0238(2) 0.36315(11) 0.0474(5) Uani 1 1 d . .
H7A H 0.6328 1.1237 0.3630 0.071 Uiso 1 1 calc R U
H7B H 0.5291 1.0355 0.3801 0.071 Uiso 1 1 calc R U
H7C H 0.5839 0.9829 0.3169 0.071 Uiso 1 1 calc R U
C8 C 0.71420(13) 0.59607(19) 0.45404(8) 0.0236(3) Uani 1 1 d . .
H8A H 0.7057 0.6157 0.5022 0.028 Uiso 1 1 calc R U
C9 C 0.83135(13) 0.6286(2) 0.44731(9) 0.0308(4) Uani 1 1 d . .
H9A H 0.8788 0.5613 0.4780 0.046 Uiso 1 1 calc R U
H9B H 0.8484 0.7356 0.4592 0.046 Uiso 1 1 calc R U
H9C H 0.8419 0.6098 0.4004 0.046 Uiso 1 1 calc R U
C10 C 0.68683(15) 0.4279(2) 0.43825(10) 0.0334(4) Uani 1 1 d . .
H10A H 0.7311 0.3627 0.4716 0.050 Uiso 1 1 calc R U
H10B H 0.7012 0.4033 0.3927 0.050 Uiso 1 1 calc R U
H10C H 0.6107 0.4101 0.4403 0.050 Uiso 1 1 calc R U
C11 C 0.45993(13) 0.70770(19) 0.12416(8) 0.0254(3) Uani 1 1 d . .
H11A H 0.3984 0.6731 0.0894 0.030 Uiso 1 1 calc R U
C12 C 0.43454(19) 0.8688(2) 0.14588(11) 0.0426(5) Uani 1 1 d . .
H12A H 0.4319 0.9386 0.1072 0.064 Uiso 1 1 calc R U
H12B H 0.4906 0.9025 0.1828 0.064 Uiso 1 1 calc R U
H12C H 0.3648 0.8689 0.1616 0.064 Uiso 1 1 calc R U
C13 C 0.56111(17) 0.7050(3) 0.09097(10) 0.0438(5) Uani 1 1 d . .
H13A H 0.5523 0.7758 0.0524 0.066 Uiso 1 1 calc R U
H13B H 0.5727 0.6012 0.0750 0.066 Uiso 1 1 calc R U
H13C H 0.6232 0.7362 0.1242 0.066 Uiso 1 1 calc R U
C14 C 0.50719(12) 0.38886(18) 0.16621(8) 0.0217(3) Uani 1 1 d . .
H14A H 0.5788 0.4013 0.1514 0.026 Uiso 1 1 calc R U
C15 C 0.52121(14) 0.2741(2) 0.22478(9) 0.0293(4) Uani 1 1 d . .
H15A H 0.5463 0.1762 0.2092 0.044 Uiso 1 1 calc R U
H15B H 0.4522 0.2591 0.2405 0.044 Uiso 1 1 calc R U
H15C H 0.5741 0.3135 0.2622 0.044 Uiso 1 1 calc R U
C16 C 0.42880(15) 0.3304(2) 0.10516(9) 0.0329(4) Uani 1 1 d . .
H16A H 0.4537 0.2313 0.0907 0.049 Uiso 1 1 calc R U
H16B H 0.4252 0.4039 0.0678 0.049 Uiso 1 1 calc R U
H16C H 0.3573 0.3186 0.1178 0.049 Uiso 1 1 calc R U
C17 C 0.69286(14) 0.6520(3) 0.26713(9) 0.0373(5) Uani 1 1 d . .
H17A H 0.6882 0.6020 0.2228 0.056 Uiso 1 1 calc R U
H17B H 0.7452 0.5978 0.3005 0.056 Uiso 1 1 calc R U
H17C H 0.7159 0.7584 0.2636 0.056 Uiso 1 1 calc R U
Cl1 Cl 0.36613(4) 0.30792(5) 0.37988(2) 0.03375(10) Uani 1 1 d . .

loop_
_atom_site_aniso_label
_atom_site_aniso_U_11
_atom_site_aniso_U_22
_atom_site_aniso_U_33
_atom_site_aniso_U_23
_atom_site_aniso_U_13
_atom_site_aniso_U_12
Ni 0.01605(9) 0.02126(11) 0.01705(10) -0.00105(7) 0.00285(7) -0.00118(7)
P1 0.02054(18) 0.01735(19) 0.01774(18) -0.00100(14) 0.00258(14) 0.00069(15)
P2 0.01755(18) 0.0173(2) 0.01773(18) 0.00044(14) 0.00165(14) -0.00165(14)
N1 0.0176(6) 0.0251(7) 0.0231(7) -0.0002(6) 0.0040(5) 0.0028(5)
C1 0.0261(8) 0.0314(9) 0.0209(7) -0.0031(7) 0.0069(6) 0.0029(7)
C2 0.0233(8) 0.0366(10) 0.0280(8) -0.0062(7) 0.0077(7) 0.0057(7)
C3 0.0174(7) 0.0318(9) 0.0283(8) -0.0012(7) 0.0025(6) 0.0046(6)
C4 0.0174(7) 0.0238(8) 0.0273(8) 0.0001(6) 0.0015(6) -0.0011(6)
C5 0.0322(9) 0.0181(8) 0.0269(8) -0.0001(6) -0.0009(7) -0.0013(7)
C6 0.0505(11) 0.0222(9) 0.0320(9) -0.0063(7) -0.0050(8) -0.0005(8)
C7 0.0710(15) 0.0204(10) 0.0433(11) 0.0061(8) -0.0138(10) 0.0001(9)
C8 0.0273(8) 0.0216(8) 0.0214(7) 0.0007(6) 0.0032(6) 0.0055(6)
C9 0.0255(8) 0.0324(10) 0.0323(9) -0.0033(7) -0.0025(7) 0.0046(7)
C10 0.0363(9) 0.0218(9) 0.0443(11) 0.0045(8) 0.0128(8) 0.0048(7)
C11 0.0291(8) 0.0228(8) 0.0224(8) 0.0048(6) -0.0014(6) -0.0047(7)
C12 0.0628(14) 0.0228(10) 0.0413(11) 0.0081(8) 0.0055(10) -0.0007(9)
C13 0.0472(12) 0.0514(13) 0.0357(10) 0.0186(10) 0.0155(9) -0.0017(10)
C14 0.0219(7) 0.0202(8) 0.0233(7) -0.0022(6) 0.0046(6) -0.0003(6)
C15 0.0338(9) 0.0214(9) 0.0326(9) 0.0048(7) 0.0052(7) 0.0034(7)
C16 0.0379(10) 0.0281(10) 0.0307(9) -0.0084(7) -0.0006(7) -0.0005(8)
C17 0.0209(8) 0.0664(14) 0.0254(9) -0.0046(9) 0.0060(7) -0.0084(8)
Cl1 0.0406(2) 0.0338(2) 0.0269(2) 0.00013(17) 0.00577(17) -0.01063(19)

loop_
_atom_type_symbol
_atom_type_description
_atom_type_scat_dispersion_real
_atom_type_scat_dispersion_imag
_atom_type_scat_source
C C 0.0033 0.0016 'International Tables Vol C Tables 4.2.6.8 and 6.1.1.4'
H H 0.0000 0.0000 'International Tables Vol C Tables 4.2.6.8 and 6.1.1.4'
N N 0.0061 0.0033 'International Tables Vol C Tables 4.2.6.8 and 6.1.1.4'
P P 0.1023 0.0942 'International Tables Vol C Tables 4.2.6.8 and 6.1.1.4'
Ni Ni 0.3393 1.1124 'International Tables Vol C Tables 4.2.6.8 and 6.1.1.4'
Cl Cl 0.1484 0.1585 'International Tables Vol C Tables 4.2.6.8 and 6.1.1.4'

loop_
_geom_angle_atom_site_label_1
_geom_angle_atom_site_label_2
_geom_angle_atom_site_label_3
_geom_angle
C17 Ni N1 178.10(8)
C17 Ni P2 93.75(6)
N1 Ni P2 86.41(4)
C17 Ni P1 93.25(6)
N1 Ni P1 86.59(4)
P2 Ni P1 172.998(17)
C1 P1 C5 107.51(8)
C1 P1 C8 103.44(8)
C5 P1 C8 106.37(8)
C1 P1 Ni 101.68(5)
C5 P1 Ni 115.64(6)
C8 P1 Ni 120.68(5)
C4 P2 C14 105.31(7)
C4 P2 C11 105.17(8)
C14 P2 C11 106.06(8)
C4 P2 Ni 102.35(5)
C14 P2 Ni 116.53(5)
C11 P2 Ni 119.82(6)
C3 N1 C2 111.12(12)
C3 N1 Ni 115.06(10)
C2 N1 Ni 115.11(10)
C2 C1 P1 108.26(11)
N1 C2 C1 108.72(13)
N1 C3 C4 109.44(13)
C3 C4 P2 107.65(11)
C7 C5 C6 111.32(16)
C7 C5 P1 110.69(12)
C6 C5 P1 113.95(12)
C10 C8 C9 110.43(14)
C10 C8 P1 109.00(12)
C9 C8 P1 113.59(12)
C12 C11 C13 111.48(16)
C12 C11 P2 109.93(12)
C13 C11 P2 112.45(12)
C16 C14 C15 111.79(14)
C16 C14 P2 113.23(12)
C15 C14 P2 109.35(11)

loop_
_geom_bond_atom_site_label_1
_geom_bond_atom_site_label_2
_geom_bond_distance
Ni C17 1.9488(17)
Ni N1 1.9897(13)
Ni P2 2.1744(4)
Ni P1 2.1806(4)
P1 C1 1.8340(16)
P1 C5 1.8406(17)
P1 C8 1.8416(16)
P2 C4 1.8350(15)
P2 C14 1.8394(16)
P2 C11 1.8446(16)
N1 C3 1.481(2)
N1 C2 1.486(2)
C1 C2 1.518(2)
C3 C4 1.520(2)
C5 C7 1.522(2)
C5 C6 1.532(2)
C8 C10 1.530(2)
C8 C9 1.531(2)
C11 C12 1.522(3)
C11 C13 1.529(2)
C14 C16 1.528(2)
C14 C15 1.529(2)

loop_
_geom_hbond_atom_site_label_D
_geom_hbond_atom_site_label_H
_geom_hbond_atom_site_label_A
_geom_hbond_distance_DH
_geom_hbond_distance_HA
_geom_hbond_distance_DA
_geom_hbond_angle_DHA
N1 H1 Cl1 0.91(2) 2.24(2) 3.1402(15) 167.5(16)

loop_
_geom_torsion_atom_site_label_1
_geom_torsion_atom_site_label_2
_geom_torsion_atom_site_label_3
_geom_torsion_atom_site_label_4
_geom_torsion
C5 P1 C1 C2 95.85(13)
C8 P1 C1 C2 -151.86(12)
Ni P1 C1 C2 -26.06(13)
C3 N1 C2 C1 179.69(14)
Ni N1 C2 C1 -47.28(17)
P1 C1 C2 N1 45.75(17)
C2 N1 C3 C4 -179.72(14)
Ni N1 C3 C4 47.23(17)
N1 C3 C4 P2 -44.81(16)
C14 P2 C4 C3 147.14(11)
C11 P2 C4 C3 -101.06(12)
Ni P2 C4 C3 24.86(12)
C1 P1 C5 C7 -72.21(15)
C8 P1 C5 C7 177.51(14)
Ni P1 C5 C7 40.55(15)
C1 P1 C5 C6 54.16(15)
C8 P1 C5 C6 -56.12(15)
Ni P1 C5 C6 166.92(11)
C1 P1 C8 C10 77.74(13)
C5 P1 C8 C10 -169.15(11)
Ni P1 C8 C10 -34.82(13)
C1 P1 C8 C9 -158.68(12)
C5 P1 C8 C9 -45.56(14)
Ni P1 C8 C9 88.76(12)
C4 P2 C11 C12 71.80(14)
C14 P2 C11 C12 -176.93(13)
Ni P2 C11 C12 -42.45(15)
C4 P2 C11 C13 -163.35(14)
C14 P2 C11 C13 -52.08(15)
Ni P2 C11 C13 82.40(14)
C4 P2 C14 C16 54.15(14)
C11 P2 C14 C16 -57.02(14)
Ni P2 C14 C16 166.76(10)
C4 P2 C14 C15 -71.22(13)
C11 P2 C14 C15 177.61(11)
Ni P2 C14 C15 41.39(12)
